data_7230026
loop_
_publ_author_name
'Xu, Lei'
'Li, Shasha'
'Jiang, Liping'
'Zhang, Guofang'
'Zhang, Weiqiang'
'Gao, Ziwei'

_publ_section_title
;
 Electronic and steric effects of substituents in
 1,3-diphenylprop-2-yn-1-one during its reaction with Ru3(CO)12
;
_journal_issue 8
_journal_name_full 'RSC Advances'
_journal_page_first 4354
_journal_paper_doi 10.1039/C7RA13626A
_journal_volume 8
_journal_year 2018
_chemical_formula_sum 'C46 H29 Cl2 N3 O9'
_chemical_formula_weight 838.62
_space_group_crystal_system monoclinic
_space_group_IT_number 14
_space_group_name_Hall '-P 2ybc'
_space_group_name_H-M_alt 'P 1 21/c 1'
_symmetry_space_group_name_Hall '-P 2ybc'
_symmetry_space_group_name_H-M 'P 1 21/c 1'
_atom_sites_solution_hydrogens geom
_audit_creation_method SHELXL-2014/7
_audit_update_record
;
2018-01-15 deposited with the CCDC.
2018-01-15 downloaded from the CCDC.
;
_cell_angle_alpha 90
_cell_angle_beta 115.109(2)
_cell_angle_gamma 90
_cell_formula_units_Z 4
_cell_length_a 11.8853(6)
_cell_length_b 29.8669(14)
_cell_length_c 12.3141(6)
_cell_measurement_reflns_used 27760
_cell_measurement_temperature 296(2)
_cell_measurement_theta_max 26.06
_cell_measurement_theta_min 2.33
_cell_volume 3958.2(3)
_computing_structure_refinement 'SHELXL-2014/7 (Sheldrick, 2014)'
_diffrn_ambient_temperature 296(2)
_diffrn_measured_fraction_theta_full 0.998
_diffrn_measured_fraction_theta_max 0.998
_diffrn_measurement_device_type 'Bruker SMART CCD area-detector'
_diffrn_radiation_type MoK\a
_diffrn_radiation_wavelength 0.71073
_diffrn_reflns_av_R_equivalents 0.0601
_diffrn_reflns_av_unetI/netI 0.0259
_diffrn_reflns_Laue_measured_fraction_full 0.998
_diffrn_reflns_Laue_measured_fraction_max 0.998
_diffrn_reflns_limit_h_max 14
_diffrn_reflns_limit_h_min -14
_diffrn_reflns_limit_k_max 36
_diffrn_reflns_limit_k_min -34
_diffrn_reflns_limit_l_max 15
_diffrn_reflns_limit_l_min -15
_diffrn_reflns_number 97243
_diffrn_reflns_point_group_measured_fraction_full 0.998
_diffrn_reflns_point_group_measured_fraction_max 0.998
_diffrn_reflns_theta_full 25.242
_diffrn_reflns_theta_max 25.999
_diffrn_reflns_theta_min 2.109
_exptl_absorpt_coefficient_mu 0.228
_exptl_absorpt_correction_type multi-scan
_exptl_absorpt_process_details sadabs
_exptl_crystal_colour colorless
_exptl_crystal_density_diffrn 1.407
_exptl_crystal_description block
_exptl_crystal_F_000 1728
_exptl_crystal_size_max 0.160
_exptl_crystal_size_mid 0.140
_exptl_crystal_size_min 0.100
_exptl_transmission_factor_max 0.7455
_exptl_transmission_factor_min 0.6480
_refine_diff_density_max 1.517
_refine_diff_density_min -1.272
_refine_diff_density_rms 0.077
_refine_ls_extinction_method none
_refine_ls_goodness_of_fit_ref 1.082
_refine_ls_hydrogen_treatment constr
_refine_ls_matrix_type full
_refine_ls_number_parameters 541
_refine_ls_number_reflns 7759
_refine_ls_number_restraints 24
_refine_ls_restrained_S_all 1.109
_refine_ls_R_factor_all 0.1098
_refine_ls_R_factor_gt 0.0925
_refine_ls_shift/su_max 0.000
_refine_ls_shift/su_mean 0.000
_refine_ls_structure_factor_coef Fsqd
_refine_ls_weighting_details 'w=1/[\s^2^(Fo^2^)+(0.0867P)^2^+10.3006P] where P=(Fo^2^+2Fc^2^)/3'
_refine_ls_weighting_scheme calc
_refine_ls_wR_factor_gt 0.2251
_refine_ls_wR_factor_ref 0.2378
_reflns_Friedel_coverage 0.000
_reflns_number_gt 6274
_reflns_number_total 7759
_reflns_threshold_expression 'I > 2\s(I)'
_cod_data_source_file c7ra13626a2.cif
_cod_data_source_block 3
_cod_database_code 7230026
_shelx_shelxl_version_number 2014/7
_shelx_space_group_comment
;
The symmetry employed for this shelxl refinement is uniquely defined
by the following loop, which should always be used as a source of
symmetry information in preference to the above space-group names.
They are only intended as comments.
;
_shelx_estimated_absorpt_t_min 0.964
_shelx_estimated_absorpt_t_max 0.978

loop_
_space_group_symop_operation_xyz
'x, y, z'
'-x, y+1/2, -z+1/2'
'-x, -y, -z'
'x, -y-1/2, z-1/2'

loop_
_atom_site_label
_atom_site_type_symbol
_atom_site_fract_x
_atom_site_fract_y
_atom_site_fract_z
_atom_site_U_iso_or_equiv
_atom_site_adp_type
_atom_site_occupancy
_atom_site_site_symmetry_order
_atom_site_calc_flag
_atom_site_refinement_flags_posn
_atom_site_refinement_flags_adp
O1 O 0.4984(3) 0.05852(9) 0.1692(3) 0.0431(7) Uani 1 1 d . .
O2 O 0.4791(8) 0.22650(17) 0.5429(5) 0.154(2) Uani 1 1 d . U
O3 O 0.5152(7) 0.27289(12) 0.4462(4) 0.120(2) Uani 1 1 d . U
O4 O 0.9024(3) 0.19395(10) 0.0977(4) 0.0668(10) Uani 1 1 d . .
O5 O 1.3466(3) 0.02917(11) 0.2886(3) 0.0530(8) Uani 1 1 d . .
O6 O 1.2353(3) -0.01086(11) 0.1340(3) 0.0624(9) Uani 1 1 d . .
O7 O 0.4252(3) 0.17607(9) -0.3018(3) 0.0481(7) Uani 1 1 d . .
O8 O 0.2990(3) -0.04557(10) -0.5472(3) 0.0586(9) Uani 1 1 d . .
O9 O 0.1315(3) -0.00762(11) -0.6454(3) 0.0525(8) Uani 1 1 d . .
N3 N 0.2360(3) -0.01149(11) -0.5646(3) 0.0433(8) Uani 1 1 d . .
N2 N 1.2536(3) 0.02247(12) 0.1960(3) 0.0443(8) Uani 1 1 d . .
N1 N 0.4965(5) 0.23613(12) 0.4612(4) 0.0641(12) Uani 1 1 d . U
C1 C 0.5752(3) 0.10988(11) 0.0679(3) 0.0285(7) Uani 1 1 d . .
C2 C 0.7007(3) 0.12149(11) 0.1106(3) 0.0311(7) Uani 1 1 d . .
C3 C 0.7431(3) 0.13968(11) 0.0301(3) 0.0320(8) Uani 1 1 d . .
C4 C 0.6643(3) 0.14420(11) -0.0916(3) 0.0298(7) Uani 1 1 d . .
C5 C 0.5399(3) 0.13140(10) -0.1322(3) 0.0279(7) Uani 1 1 d . .
C6 C 0.4932(3) 0.11476(11) -0.0530(3) 0.0281(7) Uani 1 1 d . .
C7 C 0.5282(3) 0.09678(11) 0.1595(3) 0.0295(7) Uani 1 1 d . .
C8 C 0.5199(3) 0.13359(11) 0.2383(3) 0.0263(7) Uani 1 1 d . .
C9 C 0.5186(4) 0.12305(12) 0.3476(3) 0.0337(8) Uani 1 1 d . .
H9 H 0.5237 0.0933 0.3717 0.040 Uiso 1 1 calc R U
C10 C 0.5100(4) 0.15641(13) 0.4202(3) 0.0409(9) Uani 1 1 d . .
H10 H 0.5087 0.1496 0.4934 0.049 Uiso 1 1 calc R U
C11 C 0.5032(4) 0.20009(13) 0.3827(3) 0.0385(9) Uani 1 1 d . .
C12 C 0.5032(5) 0.21200(13) 0.2750(4) 0.0468(11) Uani 1 1 d . .
H12 H 0.4968 0.2418 0.2512 0.056 Uiso 1 1 calc R U
C13 C 0.5130(4) 0.17814(12) 0.2033(3) 0.0398(9) Uani 1 1 d . .
H13 H 0.5151 0.1852 0.1307 0.048 Uiso 1 1 calc R U
C14 C 0.7866(3) 0.11156(13) 0.2380(3) 0.0367(8) Uani 1 1 d . .
C15 C 0.8030(4) 0.06681(14) 0.2766(4) 0.0413(9) Uani 1 1 d . .
H15 H 0.7595 0.0443 0.2230 0.050 Uiso 1 1 calc R U
C16 C 0.8823(4) 0.05576(19) 0.3925(4) 0.0563(12) Uani 1 1 d . .
H16 H 0.8927 0.0260 0.4166 0.068 Uiso 1 1 calc R U
C17 C 0.9459(4) 0.0887(2) 0.4725(4) 0.0604(13) Uani 1 1 d . .
H17 H 0.9996 0.0812 0.5507 0.072 Uiso 1 1 calc R U
C18 C 0.9311(4) 0.1325(2) 0.4380(4) 0.0615(14) Uani 1 1 d . .
H18 H 0.9739 0.1547 0.4932 0.074 Uiso 1 1 calc R U
C19 C 0.8513(4) 0.14443(16) 0.3192(4) 0.0498(10) Uani 1 1 d . .
H19 H 0.8424 0.1743 0.2956 0.060 Uiso 1 1 calc R U
C20 C 0.8769(4) 0.15478(13) 0.0773(4) 0.0377(8) Uani 1 1 d . .
C21 C 0.9735(3) 0.12018(12) 0.1005(3) 0.0338(8) Uani 1 1 d . .
C22 C 1.0981(4) 0.13287(14) 0.1548(4) 0.0415(9) Uani 1 1 d . .
H22 H 1.1192 0.1629 0.1709 0.050 Uiso 1 1 calc R U
C23 C 1.1902(4) 0.10095(14) 0.1847(4) 0.0437(9) Uani 1 1 d . .
H23 H 1.2735 0.1091 0.2217 0.052 Uiso 1 1 calc R U
C24 C 1.1564(3) 0.05716(13) 0.1588(3) 0.0374(8) Uani 1 1 d . .
C25 C 1.0345(4) 0.04345(13) 0.1044(4) 0.0389(9) Uani 1 1 d . .
H25 H 1.0145 0.0134 0.0878 0.047 Uiso 1 1 calc R U
C26 C 0.9429(3) 0.07547(13) 0.0751(3) 0.0367(8) Uani 1 1 d . .
H26 H 0.8599 0.0670 0.0380 0.044 Uiso 1 1 calc R U
C27 C 0.7151(3) 0.16055(12) -0.1768(3) 0.0333(8) Uani 1 1 d . .
C28 C 0.7464(6) 0.20494(15) -0.1786(6) 0.0741(18) Uani 1 1 d . .
H28 H 0.7351 0.2253 -0.1268 0.089 Uiso 1 1 calc R U
C29 C 0.7946(8) 0.21932(17) -0.2572(7) 0.098(3) Uani 1 1 d . .
H29 H 0.8148 0.2494 -0.2583 0.117 Uiso 1 1 calc R U
C30 C 0.8129(5) 0.18985(17) -0.3332(5) 0.0625(14) Uani 1 1 d . .
H30 H 0.8442 0.1999 -0.3865 0.075 Uiso 1 1 calc R U
C31 C 0.7851(4) 0.14559(14) -0.3308(4) 0.0396(9) Uani 1 1 d . .
H31 H 0.7993 0.1253 -0.3810 0.047 Uiso 1 1 calc R U
C32 C 0.7352(3) 0.13090(12) -0.2528(3) 0.0310(7) Uani 1 1 d . .
H32 H 0.7153 0.1008 -0.2521 0.037 Uiso 1 1 calc R U
C33 C 0.4510(3) 0.13843(11) -0.2614(3) 0.0299(7) Uani 1 1 d . .
C34 C 0.3942(3) 0.09871(11) -0.3381(3) 0.0291(7) Uani 1 1 d . .
C35 C 0.2876(3) 0.10444(12) -0.4443(3) 0.0349(8) Uani 1 1 d . .
H35 H 0.2526 0.1328 -0.4656 0.042 Uiso 1 1 calc R U
C36 C 0.2336(4) 0.06843(13) -0.5178(3) 0.0368(8) Uani 1 1 d . .
H36 H 0.1611 0.0718 -0.5878 0.044 Uiso 1 1 calc R U
C37 C 0.2907(3) 0.02701(12) -0.4844(3) 0.0335(8) Uani 1 1 d . .
C38 C 0.3962(4) 0.02025(12) -0.3805(3) 0.0369(8) Uani 1 1 d . .
H38 H 0.4319 -0.0080 -0.3608 0.044 Uiso 1 1 calc R U
C39 C 0.4481(3) 0.05636(12) -0.3060(3) 0.0347(8) Uani 1 1 d . .
H39 H 0.5187 0.0525 -0.2346 0.042 Uiso 1 1 calc R U
C40 C 0.3580(3) 0.10534(12) -0.0948(3) 0.0300(7) Uani 1 1 d . .
C41 C 0.2732(4) 0.14045(14) -0.1321(4) 0.0403(9) Uani 1 1 d . .
H41 H 0.3013 0.1696 -0.1314 0.048 Uiso 1 1 calc R U
C42 C 0.1471(4) 0.13243(17) -0.1705(4) 0.0520(11) Uani 1 1 d . .
H42 H 0.0913 0.1562 -0.1944 0.062 Uiso 1 1 calc R U
C43 C 0.1040(4) 0.08942(17) -0.1732(4) 0.0511(11) Uani 1 1 d . .
H43 H 0.0194 0.0841 -0.1990 0.061 Uiso 1 1 calc R U
C44 C 0.1875(4) 0.05440(15) -0.1373(4) 0.0487(10) Uani 1 1 d . .
H44 H 0.1587 0.0253 -0.1400 0.058 Uiso 1 1 calc R U
C45 C 0.3140(4) 0.06211(13) -0.0972(4) 0.0397(9) Uani 1 1 d . .
H45 H 0.3695 0.0382 -0.0718 0.048 Uiso 1 1 calc R U
C46 C 0.1991(15) 0.2479(3) 0.0237(8) 0.194(7) Uani 1 1 d . .
H46A H 0.1873 0.2158 0.0134 0.233 Uiso 1 1 calc R U
H46B H 0.2876 0.2536 0.0553 0.233 Uiso 1 1 calc R U
Cl1 Cl 0.1506(2) 0.26417(9) 0.1245(2) 0.1202(8) Uani 1 1 d . .
Cl2 Cl 0.1273(4) 0.27306(9) -0.1172(2) 0.1655(14) Uani 1 1 d . .

loop_
_atom_site_aniso_label
_atom_site_aniso_U_11
_atom_site_aniso_U_22
_atom_site_aniso_U_33
_atom_site_aniso_U_23
_atom_site_aniso_U_13
_atom_site_aniso_U_12
O1 0.0611(18) 0.0288(14) 0.0477(16) 0.0015(11) 0.0313(14) -0.0061(12)
O2 0.335(7) 0.084(3) 0.132(4) -0.043(3) 0.185(5) -0.059(4)
O3 0.286(7) 0.0318(19) 0.102(3) -0.0054(19) 0.141(4) -0.007(3)
O4 0.0448(18) 0.0357(17) 0.120(3) -0.0146(18) 0.035(2) -0.0091(13)
O5 0.0356(16) 0.065(2) 0.0556(19) 0.0149(15) 0.0164(14) 0.0063(14)
O6 0.062(2) 0.0474(19) 0.075(2) -0.0068(17) 0.0266(18) 0.0103(16)
O7 0.0631(19) 0.0249(14) 0.0489(17) 0.0069(12) 0.0166(14) 0.0014(12)
O8 0.077(2) 0.0316(15) 0.0572(19) -0.0060(14) 0.0188(17) 0.0019(15)
O9 0.0504(18) 0.0535(18) 0.0427(16) -0.0014(14) 0.0094(14) -0.0146(14)
N3 0.052(2) 0.0370(18) 0.0389(18) 0.0010(14) 0.0172(17) -0.0078(16)
N2 0.0376(19) 0.048(2) 0.048(2) 0.0097(16) 0.0190(17) 0.0025(15)
N1 0.132(4) 0.037(2) 0.053(2) -0.0106(17) 0.068(3) -0.019(2)
C1 0.0355(18) 0.0200(15) 0.0353(18) 0.0006(13) 0.0201(15) 0.0032(13)
C2 0.0331(18) 0.0279(17) 0.0346(18) -0.0015(14) 0.0166(15) 0.0026(14)
C3 0.0364(19) 0.0224(16) 0.042(2) -0.0025(14) 0.0214(16) 0.0003(14)
C4 0.0388(19) 0.0193(15) 0.0391(19) -0.0021(14) 0.0238(16) 0.0004(13)
C5 0.0363(18) 0.0188(15) 0.0333(18) -0.0006(13) 0.0192(15) 0.0025(13)
C6 0.0326(17) 0.0208(15) 0.0349(18) 0.0015(13) 0.0181(15) 0.0035(13)
C7 0.0315(18) 0.0269(17) 0.0319(18) 0.0059(14) 0.0150(15) 0.0027(14)
C8 0.0254(16) 0.0271(17) 0.0256(16) 0.0031(13) 0.0100(13) -0.0004(13)
C9 0.044(2) 0.0266(17) 0.0273(17) 0.0048(14) 0.0122(16) -0.0105(15)
C10 0.062(3) 0.039(2) 0.0253(18) 0.0031(15) 0.0218(18) -0.0135(18)
C11 0.058(2) 0.0322(19) 0.0315(19) -0.0039(15) 0.0253(18) -0.0062(17)
C12 0.087(3) 0.0273(19) 0.040(2) 0.0105(16) 0.040(2) 0.011(2)
C13 0.068(3) 0.0307(19) 0.0314(19) 0.0103(15) 0.0312(19) 0.0103(18)
C14 0.0301(18) 0.047(2) 0.0366(19) -0.0018(17) 0.0176(16) -0.0002(16)
C15 0.040(2) 0.046(2) 0.041(2) 0.0066(17) 0.0208(18) 0.0069(17)
C16 0.046(2) 0.079(3) 0.050(3) 0.023(2) 0.027(2) 0.015(2)
C17 0.041(2) 0.100(4) 0.041(2) 0.009(3) 0.019(2) 0.004(3)
C18 0.043(3) 0.096(4) 0.044(3) -0.020(3) 0.018(2) -0.011(3)
C19 0.045(2) 0.055(3) 0.049(2) -0.007(2) 0.020(2) -0.007(2)
C20 0.037(2) 0.035(2) 0.045(2) -0.0040(16) 0.0213(17) -0.0042(16)
C21 0.0324(18) 0.0369(19) 0.0358(19) 0.0008(15) 0.0182(16) -0.0013(15)
C22 0.038(2) 0.039(2) 0.048(2) 0.0014(17) 0.0182(18) -0.0063(17)
C23 0.0269(19) 0.049(2) 0.050(2) 0.0068(19) 0.0111(17) -0.0009(16)
C24 0.0335(19) 0.044(2) 0.037(2) 0.0067(16) 0.0179(16) 0.0053(16)
C25 0.042(2) 0.037(2) 0.043(2) -0.0007(16) 0.0226(18) 0.0000(16)
C26 0.0296(18) 0.040(2) 0.043(2) -0.0045(16) 0.0181(16) -0.0032(15)
C27 0.0369(19) 0.0294(18) 0.042(2) -0.0019(15) 0.0251(17) -0.0031(15)
C28 0.133(5) 0.031(2) 0.111(4) -0.016(3) 0.102(4) -0.018(3)
C29 0.181(7) 0.039(3) 0.146(6) -0.022(3) 0.139(6) -0.038(4)
C30 0.083(4) 0.055(3) 0.081(3) -0.006(2) 0.065(3) -0.020(3)
C31 0.040(2) 0.045(2) 0.041(2) -0.0046(17) 0.0246(18) 0.0012(17)
C32 0.0314(18) 0.0275(17) 0.0365(19) 0.0000(14) 0.0167(15) -0.0004(14)
C33 0.0343(18) 0.0240(17) 0.0368(19) 0.0029(14) 0.0204(16) 0.0018(14)
C34 0.0302(17) 0.0272(17) 0.0352(18) 0.0026(14) 0.0190(15) 0.0027(13)
C35 0.0372(19) 0.0314(18) 0.0375(19) 0.0056(15) 0.0172(16) 0.0076(15)
C36 0.0352(19) 0.040(2) 0.0340(19) 0.0049(16) 0.0132(16) 0.0019(16)
C37 0.0385(19) 0.0293(18) 0.0339(18) 0.0021(14) 0.0166(16) -0.0015(15)
C38 0.040(2) 0.0241(17) 0.043(2) 0.0038(15) 0.0143(17) 0.0035(15)
C39 0.0328(19) 0.0310(18) 0.0374(19) 0.0020(15) 0.0120(16) 0.0049(15)
C40 0.0310(18) 0.0351(18) 0.0282(17) 0.0025(14) 0.0166(14) -0.0001(14)
C41 0.038(2) 0.038(2) 0.045(2) 0.0048(17) 0.0176(18) 0.0052(16)
C42 0.036(2) 0.063(3) 0.054(3) 0.005(2) 0.016(2) 0.013(2)
C43 0.031(2) 0.074(3) 0.049(2) 0.001(2) 0.0174(19) -0.005(2)
C44 0.045(2) 0.051(2) 0.056(3) -0.001(2) 0.026(2) -0.0137(19)
C45 0.040(2) 0.035(2) 0.047(2) 0.0050(17) 0.0206(18) -0.0006(16)
C46 0.40(2) 0.116(7) 0.091(6) 0.048(5) 0.131(10) 0.113(10)
Cl1 0.1396(18) 0.1356(18) 0.1107(15) 0.0006(13) 0.0775(14) -0.0222(14)
Cl2 0.308(4) 0.1125(18) 0.0778(13) 0.0112(12) 0.083(2) 0.026(2)

loop_
_atom_type_symbol
_atom_type_description
_atom_type_scat_dispersion_real
_atom_type_scat_dispersion_imag
_atom_type_scat_source
C C 0.0033 0.0016 'International Tables Vol C Tables 4.2.6.8 and 6.1.1.4'
H H 0.0000 0.0000 'International Tables Vol C Tables 4.2.6.8 and 6.1.1.4'
N N 0.0061 0.0033 'International Tables Vol C Tables 4.2.6.8 and 6.1.1.4'
O O 0.0106 0.0060 'International Tables Vol C Tables 4.2.6.8 and 6.1.1.4'
Cl Cl 0.1484 0.1585 'International Tables Vol C Tables 4.2.6.8 and 6.1.1.4'

loop_
_geom_angle_atom_site_label_1
_geom_angle_atom_site_label_2
_geom_angle_atom_site_label_3
_geom_angle
O9 N3 O8 123.6(4)
O9 N3 C37 118.5(3)
O8 N3 C37 117.8(3)
O6 N2 O5 124.8(4)
O6 N2 C24 118.2(3)
O5 N2 C24 117.0(4)
O2 N1 O3 119.9(4)
O2 N1 C11 118.2(4)
O3 N1 C11 121.7(4)
C2 C1 C6 121.6(3)
C2 C1 C7 117.3(3)
C6 C1 C7 120.7(3)
C3 C2 C1 118.5(3)
C3 C2 C14 122.0(3)
C1 C2 C14 119.3(3)
C4 C3 C2 121.3(3)
C4 C3 C20 120.1(3)
C2 C3 C20 118.7(3)
C3 C4 C5 118.9(3)
C3 C4 C27 119.8(3)
C5 C4 C27 121.2(3)
C4 C5 C6 121.3(3)
C4 C5 C33 120.1(3)
C6 C5 C33 118.5(3)
C1 C6 C5 118.4(3)
C1 C6 C40 120.6(3)
C5 C6 C40 120.9(3)
O1 C7 C8 121.7(3)
O1 C7 C1 122.2(3)
C8 C7 C1 116.2(3)
C9 C8 C13 119.6(3)
C9 C8 C7 119.5(3)
C13 C8 C7 120.9(3)
C10 C9 C8 120.1(3)
C10 C9 H9 119.9
C8 C9 H9 119.9
C9 C10 C11 118.7(3)
C9 C10 H10 120.6
C11 C10 H10 120.6
C12 C11 C10 123.1(3)
C12 C11 N1 117.9(3)
C10 C11 N1 119.0(3)
C11 C12 C13 117.6(3)
C11 C12 H12 121.2
C13 C12 H12 121.2
C12 C13 C8 120.9(3)
C12 C13 H13 119.6
C8 C13 H13 119.6
C19 C14 C15 118.5(4)
C19 C14 C2 122.8(4)
C15 C14 C2 118.6(3)
C16 C15 C14 121.0(4)
C16 C15 H15 119.5
C14 C15 H15 119.5
C17 C16 C15 119.9(5)
C17 C16 H16 120.0
C15 C16 H16 120.0
C18 C17 C16 120.5(5)
C18 C17 H17 119.8
C16 C17 H17 119.8
C17 C18 C19 120.4(5)
C17 C18 H18 119.8
C19 C18 H18 119.8
C14 C19 C18 119.7(5)
C14 C19 H19 120.2
C18 C19 H19 120.2
O4 C20 C21 122.0(4)
O4 C20 C3 120.0(4)
C21 C20 C3 118.0(3)
C26 C21 C22 119.6(3)
C26 C21 C20 121.5(3)
C22 C21 C20 118.8(3)
C23 C22 C21 120.1(4)
C23 C22 H22 120.0
C21 C22 H22 120.0
C24 C23 C22 118.6(4)
C24 C23 H23 120.7
C22 C23 H23 120.7
C23 C24 C25 122.9(4)
C23 C24 N2 119.2(3)
C25 C24 N2 117.8(4)
C24 C25 C26 118.2(4)
C24 C25 H25 120.9
C26 C25 H25 120.9
C25 C26 C21 120.5(4)
C25 C26 H26 119.7
C21 C26 H26 119.7
C28 C27 C32 118.7(3)
C28 C27 C4 121.0(3)
C32 C27 C4 120.2(3)
C27 C28 C29 120.2(4)
C27 C28 H28 119.9
C29 C28 H28 119.9
C30 C29 C28 120.8(4)
C30 C29 H29 119.6
C28 C29 H29 119.6
C31 C30 C29 119.9(4)
C31 C30 H30 120.1
C29 C30 H30 120.1
C30 C31 C32 119.8(4)
C30 C31 H31 120.1
C32 C31 H31 120.1
C27 C32 C31 120.7(3)
C27 C32 H32 119.6
C31 C32 H32 119.6
O7 C33 C34 120.7(3)
O7 C33 C5 120.3(3)
C34 C33 C5 119.1(3)
C35 C34 C39 120.2(3)
C35 C34 C33 119.0(3)
C39 C34 C33 120.8(3)
C36 C35 C34 120.4(3)
C36 C35 H35 119.8
C34 C35 H35 119.8
C35 C36 C37 118.0(3)
C35 C36 H36 121.0
C37 C36 H36 121.0
C38 C37 C36 123.1(3)
C38 C37 N3 118.5(3)
C36 C37 N3 118.4(3)
C37 C38 C39 118.5(3)
C37 C38 H38 120.7
C39 C38 H38 120.7
C38 C39 C34 119.9(3)
C38 C39 H39 120.1
C34 C39 H39 120.1
C45 C40 C41 118.8(3)
C45 C40 C6 121.6(3)
C41 C40 C6 119.7(3)
C42 C41 C40 120.6(4)
C42 C41 H41 119.7
C40 C41 H41 119.7
C43 C42 C41 120.4(4)
C43 C42 H42 119.8
C41 C42 H42 119.8
C42 C43 C44 119.3(4)
C42 C43 H43 120.3
C44 C43 H43 120.3
C43 C44 C45 120.8(4)
C43 C44 H44 119.6
C45 C44 H44 119.6
C40 C45 C44 120.2(4)
C40 C45 H45 119.9
C44 C45 H45 119.9
Cl1 C46 Cl2 116.3(6)
Cl1 C46 H46A 108.2
Cl2 C46 H46A 108.2
Cl1 C46 H46B 108.2
Cl2 C46 H46B 108.2
H46A C46 H46B 107.4

loop_
_geom_bond_atom_site_label_1
_geom_bond_atom_site_label_2
_geom_bond_distance
O1 C7 1.217(4)
O2 N1 1.147(5)
O3 N1 1.150(5)
O4 C20 1.208(5)
O5 N2 1.222(5)
O6 N2 1.217(5)
O7 C33 1.215(4)
O8 N3 1.227(5)
O9 N3 1.223(4)
N3 C37 1.475(5)
N2 C24 1.473(5)
N1 C11 1.471(5)
C1 C2 1.398(5)
C1 C6 1.399(5)
C1 C7 1.508(5)
C2 C3 1.398(5)
C2 C14 1.494(5)
C3 C4 1.396(5)
C3 C20 1.511(5)
C4 C5 1.398(5)
C4 C27 1.498(5)
C5 C6 1.401(5)
C5 C33 1.505(5)
C6 C40 1.492(5)
C7 C8 1.497(5)
C8 C9 1.389(5)
C8 C13 1.390(5)
C9 C10 1.371(5)
C9 H9 0.9300
C10 C11 1.375(5)
C10 H10 0.9300
C11 C12 1.373(5)
C12 C13 1.379(5)
C12 H12 0.9300
C13 H13 0.9300
C14 C19 1.379(6)
C14 C15 1.404(6)
C15 C16 1.376(6)
C15 H15 0.9300
C16 C17 1.371(8)
C16 H16 0.9300
C17 C18 1.364(8)
C17 H17 0.9300
C18 C19 1.411(7)
C18 H18 0.9300
C19 H19 0.9300
C20 C21 1.480(5)
C21 C26 1.384(5)
C21 C22 1.394(5)
C22 C23 1.378(6)
C22 H22 0.9300
C23 C24 1.365(6)
C23 H23 0.9300
C24 C25 1.375(5)
C25 C26 1.377(5)
C25 H25 0.9300
C26 H26 0.9300
C27 C28 1.379(6)
C27 C32 1.381(5)
C28 C29 1.387(7)
C28 H28 0.9300
C29 C30 1.368(7)
C29 H29 0.9300
C30 C31 1.366(6)
C30 H30 0.9300
C31 C32 1.396(5)
C31 H31 0.9300
C32 H32 0.9300
C33 C34 1.488(5)
C34 C35 1.393(5)
C34 C39 1.397(5)
C35 C36 1.377(5)
C35 H35 0.9300
C36 C37 1.387(5)
C36 H36 0.9300
C37 C38 1.375(5)
C38 C39 1.380(5)
C38 H38 0.9300
C39 H39 0.9300
C40 C45 1.389(5)
C40 C41 1.390(5)
C41 C42 1.389(6)
C41 H41 0.9300
C42 C43 1.378(7)
C42 H42 0.9300
C43 C44 1.379(7)
C43 H43 0.9300
C44 C45 1.389(6)
C44 H44 0.9300
C45 H45 0.9300
C46 Cl1 1.648(9)
C46 Cl2 1.745(8)
C46 H46A 0.9700
C46 H46B 0.9700
